data_7048569
loop_
_publ_author_name
'Marshall-Roth, Travis'
'Yao, Kun'
'Parkhill, John A.'
'Brown, Seth N.'

_publ_section_title
;
 On the border between localization and delocalization:
 tris(iminoxolene)titanium(iv).
;
_journal_issue 4
_journal_name_full 'Dalton transactions (Cambridge, England : 2003)'
_journal_page_first 1427
_journal_page_last 1435
_journal_paper_doi 10.1039/c8dt04528c
_journal_volume 48
_journal_year 2019
_chemical_formula_moiety 'C63 H78 N4 O3 Ti, 2 (C2 H3 N)'
_chemical_formula_sum 'C67 H84 N6 O3 Ti'
_chemical_formula_weight 1069.30
_chemical_name_common '(MeClamp)Ti . 2 CH3CN'
_chemical_name_systematic
'\k6-[Tris(2-(3,5-di-tert-butyl-2-oxyphenyl)amido-4-methylphenyl)amino]titanium(IV) diacetonitrile solvate'
_space_group_IT_number 61
_space_group_name_Hall '-P 2ac 2ab'
_space_group_name_H-M_alt 'P b c a'
_symmetry_cell_setting orthorhombic
_symmetry_space_group_name_Hall '-P 2ac 2ab'
_symmetry_space_group_name_H-M 'P b c a'
_atom_sites_solution_hydrogens geom
_atom_sites_solution_primary direct
_atom_sites_solution_secondary difmap
_audit_creation_method SHELXL-2013
_audit_update_record
;
2018-05-27 deposited with the CCDC.
2018-12-26 downloaded from the CCDC.
;
_cell_angle_alpha 90.00
_cell_angle_beta 90.00
_cell_angle_gamma 90.00
_cell_formula_units_Z 8
_cell_length_a 22.8836(6)
_cell_length_b 12.2462(3)
_cell_length_c 45.2221(12)
_cell_measurement_reflns_used 9395
_cell_measurement_temperature 120(2)
_cell_measurement_theta_max 71.43
_cell_measurement_theta_min 3.86
_cell_volume 12672.9(6)
_computing_cell_refinement 'APEX2/SAINT (Bruker, 2004; Sheldrick, 2003)'
_computing_data_collection 'APEX2 (Bruker, 2004)'
_computing_data_reduction SAINT/XPREP
_computing_molecular_graphics 'XP (Sheldrick, 1998)'
_computing_publication_material 'XCIF (Sheldrick, 2001)'
_computing_structure_refinement 'SHELXL-2013 (Sheldrick, 2013)'
_computing_structure_solution 'SHELXS-97 (Sheldrick, 2008)'
_diffrn_ambient_temperature 120(2)
_diffrn_detector_area_resol_mean 8.33
_diffrn_measured_fraction_theta_full 0.998
_diffrn_measured_fraction_theta_max 0.998
_diffrn_measurement_device_type 'Bruker APEX-II CCD'
_diffrn_measurement_method '\f and \w scans'
_diffrn_radiation_monochromator graphite
_diffrn_radiation_source 'fine-focus sealed tube'
_diffrn_radiation_type CuK\a
_diffrn_radiation_wavelength 1.54178
_diffrn_reflns_av_R_equivalents 0.0439
_diffrn_reflns_av_sigmaI/netI 0.0169
_diffrn_reflns_limit_h_max 28
_diffrn_reflns_limit_h_min -28
_diffrn_reflns_limit_k_max 14
_diffrn_reflns_limit_k_min -15
_diffrn_reflns_limit_l_max 55
_diffrn_reflns_limit_l_min -53
_diffrn_reflns_number 180382
_diffrn_reflns_theta_full 71.53
_diffrn_reflns_theta_max 71.53
_diffrn_reflns_theta_min 1.95
_exptl_absorpt_coefficient_mu 1.511
_exptl_absorpt_correction_T_max 0.8926
_exptl_absorpt_correction_T_min 0.7095
_exptl_absorpt_correction_type multi-scan
_exptl_absorpt_process_details
;
Blessing, R. H. (1995) Acta Cryst. A51, 33-38.

Sheldrick, G.M. (2008) SADABS v2008/1. Bruker AXS Inc. 
Madison, WI USA.
;
_exptl_crystal_colour purple
_exptl_crystal_density_diffrn 1.121
_exptl_crystal_density_method 'not measured'
_exptl_crystal_description tablet
_exptl_crystal_F_000 4592
_exptl_crystal_recrystallization_method
'Crystals were grown by dissolving the compound as a crude oil in CH3CNand allowing the CH3CN solution to stand at room temperature.'
_exptl_crystal_size_max 0.24
_exptl_crystal_size_mid 0.12
_exptl_crystal_size_min 0.08
_refine_diff_density_max 0.719
_refine_diff_density_min -0.482
_refine_diff_density_rms 0.055
_refine_ls_extinction_method none
_refine_ls_goodness_of_fit_ref 1.039
_refine_ls_hydrogen_treatment constr
_refine_ls_matrix_type full
_refine_ls_number_parameters 750
_refine_ls_number_reflns 12331
_refine_ls_number_restraints 1
_refine_ls_restrained_S_all 1.039
_refine_ls_R_factor_all 0.0421
_refine_ls_R_factor_gt 0.0406
_refine_ls_shift/su_max 0.001
_refine_ls_shift/su_mean 0.000
_refine_ls_structure_factor_coef Fsqd
_refine_ls_weighting_details 'calc w=1/[\s^2^(Fo^2^)+(0.0596P)^2^+6.3429P] where P=(Fo^2^+2Fc^2^)/3'
_refine_ls_weighting_scheme calc
_refine_ls_wR_factor_gt 0.1106
_refine_ls_wR_factor_ref 0.1118
_reflns_number_gt 11853
_reflns_number_total 12331
_reflns_threshold_expression >2sigma(I)
_cod_data_source_file c8dt04528c2.cif
_cod_data_source_block clampti
_cod_depositor_comments
;
The following automatic conversions were performed:

'_symmetry_cell_setting' value 'Orthorhombic' changed to
'orthorhombic' according to
/home/data/users/saulius/crontab/automatic-downloads/rss-feeds/RSC/lib/dictionaries/cif_core.dic
dictionary named 'cif_core.dic' version 2.4.2 from 2011-04-26.

Automatic conversion script
Id: cif_fix_values 4973 2017-02-22 13:04:09Z antanas 

 Adding full bibliography for 7048569.cif.
;
_cod_original_sg_symbol_H-M Pbca
_cod_database_code 7048569
_shelxl_version_number 2013-4

loop_
_symmetry_equiv_pos_as_xyz
'x, y, z'
'-x+1/2, -y, z+1/2'
'-x, y+1/2, -z+1/2'
'x+1/2, -y+1/2, -z'
'-x, -y, -z'
'x-1/2, y, -z-1/2'
'x, -y-1/2, z-1/2'
'-x-1/2, y-1/2, z'

loop_
_atom_site_label
_atom_site_type_symbol
_atom_site_fract_x
_atom_site_fract_y
_atom_site_fract_z
_atom_site_U_iso_or_equiv
_atom_site_adp_type
_atom_site_occupancy
_atom_site_symmetry_multiplicity
_atom_site_calc_flag
_atom_site_refinement_flags
_atom_site_disorder_assembly
_atom_site_disorder_group
Ti Ti 0.452740(10) 0.636921(19) 0.114138(5) 0.01779(7) Uani 1 1 d . A .
O1 O 0.52482(4) 0.64100(8) 0.13939(2) 0.0250(2) Uani 1 1 d . A .
O2 O 0.42116(4) 0.74300(7) 0.14270(2) 0.0225(2) Uani 1 1 d . A .
O3 O 0.47387(4) 0.75502(8) 0.08922(2) 0.02087(19) Uani 1 1 d . A .
N N 0.40413(5) 0.43340(9) 0.09782(2) 0.0204(2) Uani 1 1 d . A .
N1 N 0.50860(5) 0.51525(10) 0.09627(2) 0.0209(2) Uani 1 1 d . . .
N2 N 0.41587(5) 0.53957(9) 0.14818(2) 0.0187(2) Uani 1 1 d . . .
N3 N 0.38259(5) 0.64365(9) 0.08528(2) 0.0179(2) Uani 1 1 d . . .
C11 C 0.56227(6) 0.56195(15) 0.13765(3) 0.0304(3) Uani 1 1 d . . .
C12 C 0.5566(6) 0.5006(6) 0.1120(3) 0.0191(12) Uani 0.578(2) 1 d P A 1
C13 C 0.5985(3) 0.4149(3) 0.10824(14) 0.0279(9) Uani 0.578(2) 1 d P A 1
H13A H 0.5947 0.3658 0.0921 0.033 Uiso 0.578(2) 1 calc PR A 1
C14 C 0.64436(15) 0.4031(3) 0.12782(8) 0.0333(7) Uani 0.578(2) 1 d P A 1
C15 C 0.64808(16) 0.4745(3) 0.15262(8) 0.0335(7) Uani 0.578(2) 1 d P A 1
H15A H 0.6796 0.4647 0.1661 0.040 Uiso 0.578(2) 1 calc PR A 1
C16 C 0.6086(3) 0.5569(4) 0.15821(17) 0.0269(10) Uani 0.578(2) 1 d P A 1
C17 C 0.6125(6) 0.6289(7) 0.1869(3) 0.0337(17) Uani 0.578(2) 1 d P A 1
C171 C 0.6633(6) 0.5969(6) 0.2060(3) 0.052(2) Uani 0.578(2) 1 d P A 1
H17A H 0.6998 0.6122 0.1955 0.078 Uiso 0.578(2) 1 calc PR A 1
H17B H 0.6610 0.5188 0.2105 0.078 Uiso 0.578(2) 1 calc PR A 1
H17C H 0.6622 0.6389 0.2244 0.078 Uiso 0.578(2) 1 calc PR A 1
C172 C 0.6183(3) 0.7489(5) 0.17748(17) 0.0422(12) Uani 0.578(2) 1 d P A 1
H17D H 0.6559 0.7599 0.1676 0.063 Uiso 0.578(2) 1 calc PR A 1
H17E H 0.6161 0.7960 0.1950 0.063 Uiso 0.578(2) 1 calc PR A 1
H17F H 0.5865 0.7676 0.1639 0.063 Uiso 0.578(2) 1 calc PR A 1
C173 C 0.55511(8) 0.60941(17) 0.20460(4) 0.0397(4) Uani 0.578(2) 1 d P A 1
H17G H 0.5215 0.6300 0.1924 0.060 Uiso 0.578(2) 1 calc PR A 1
H17H H 0.5555 0.6539 0.2226 0.060 Uiso 0.578(2) 1 calc PR A 1
H17I H 0.5521 0.5321 0.2100 0.060 Uiso 0.578(2) 1 calc PR A 1
C18 C 0.69145(15) 0.3144(3) 0.12409(7) 0.0461(7) Uani 0.578(2) 1 d P A 1
C181 C 0.6813(7) 0.2423(10) 0.0976(3) 0.070(3) Uani 0.578(2) 1 d P A 1
H18A H 0.7125 0.1877 0.0963 0.105 Uiso 0.578(2) 1 calc PR A 1
H18B H 0.6813 0.2870 0.0796 0.105 Uiso 0.578(2) 1 calc PR A 1
H18C H 0.6435 0.2055 0.0995 0.105 Uiso 0.578(2) 1 calc PR A 1
C182 C 0.75096(17) 0.3697(4) 0.12112(10) 0.0683(10) Uani 0.578(2) 1 d P A 1
H18D H 0.7813 0.3139 0.1188 0.102 Uiso 0.578(2) 1 calc PR A 1
H18E H 0.7589 0.4129 0.1389 0.102 Uiso 0.578(2) 1 calc PR A 1
H18F H 0.7508 0.4176 0.1038 0.102 Uiso 0.578(2) 1 calc PR A 1
C183 C 0.6914(2) 0.2400(4) 0.15150(9) 0.0640(9) Uani 0.578(2) 1 d P A 1
H18G H 0.7214 0.1836 0.1493 0.096 Uiso 0.578(2) 1 calc PR A 1
H18H H 0.6530 0.2054 0.1535 0.096 Uiso 0.578(2) 1 calc PR A 1
H18I H 0.6997 0.2837 0.1692 0.096 Uiso 0.578(2) 1 calc PR A 1
C12A C 0.5545(8) 0.4736(9) 0.1139(4) 0.0191(12) Uani 0.422(2) 1 d P A 2
C13A C 0.5880(4) 0.3801(5) 0.1098(2) 0.0279(9) Uani 0.422(2) 1 d P A 2
H13B H 0.5824 0.3345 0.0931 0.033 Uiso 0.422(2) 1 calc PR A 2
C14A C 0.6289(2) 0.3564(4) 0.13067(11) 0.0333(7) Uani 0.422(2) 1 d P A 2
C15A C 0.6356(2) 0.4277(5) 0.15533(12) 0.0335(7) Uani 0.422(2) 1 d P A 2
H15B H 0.6643 0.4087 0.1696 0.040 Uiso 0.422(2) 1 calc PR A 2
C16A C 0.6042(5) 0.5217(6) 0.1604(2) 0.0269(10) Uani 0.422(2) 1 d P A 2
C17A C 0.6106(9) 0.5983(12) 0.1855(5) 0.0337(17) Uani 0.422(2) 1 d P A 2
C174 C 0.6605(8) 0.5568(9) 0.2074(4) 0.052(2) Uani 0.422(2) 1 d P A 2
H17J H 0.6507 0.4834 0.2144 0.078 Uiso 0.422(2) 1 calc PR A 2
H17K H 0.6634 0.6067 0.2242 0.078 Uiso 0.422(2) 1 calc PR A 2
H17L H 0.6979 0.5547 0.1968 0.078 Uiso 0.422(2) 1 calc PR A 2
C175 C 0.6285(5) 0.7134(7) 0.1761(3) 0.0422(12) Uani 0.422(2) 1 d P A 2
H17M H 0.5984 0.7441 0.1631 0.063 Uiso 0.422(2) 1 calc PR A 2
H17N H 0.6658 0.7103 0.1655 0.063 Uiso 0.422(2) 1 calc PR A 2
H17O H 0.6327 0.7596 0.1937 0.063 Uiso 0.422(2) 1 calc PR A 2
C176 C 0.55511(8) 0.60941(17) 0.20460(4) 0.0397(4) Uani 0.422(2) 1 d P A 2
H17P H 0.5626 0.6604 0.2209 0.060 Uiso 0.422(2) 1 calc PR A 2
H17Q H 0.5445 0.5378 0.2127 0.060 Uiso 0.422(2) 1 calc PR A 2
H17R H 0.5230 0.6371 0.1924 0.060 Uiso 0.422(2) 1 calc PR A 2
C18A C 0.6646(2) 0.2500(4) 0.12903(10) 0.0461(7) Uani 0.422(2) 1 d P A 2
C184 C 0.6672(9) 0.2081(15) 0.0966(5) 0.070(3) Uani 0.422(2) 1 d P A 2
H18J H 0.6877 0.2617 0.0843 0.105 Uiso 0.422(2) 1 calc PR A 2
H18K H 0.6274 0.1979 0.0891 0.105 Uiso 0.422(2) 1 calc PR A 2
H18L H 0.6882 0.1383 0.0960 0.105 Uiso 0.422(2) 1 calc PR A 2
C185 C 0.7244(2) 0.2624(6) 0.14258(14) 0.0683(10) Uani 0.422(2) 1 d P A 2
H18M H 0.7465 0.3177 0.1316 0.102 Uiso 0.422(2) 1 calc PR A 2
H18N H 0.7451 0.1924 0.1416 0.102 Uiso 0.422(2) 1 calc PR A 2
H18O H 0.7205 0.2850 0.1633 0.102 Uiso 0.422(2) 1 calc PR A 2
C186 C 0.6320(3) 0.1598(5) 0.14717(12) 0.0640(9) Uani 0.422(2) 1 d P A 2
H18P H 0.6300 0.1816 0.1680 0.096 Uiso 0.422(2) 1 calc PR A 2
H18Q H 0.6531 0.0905 0.1455 0.096 Uiso 0.422(2) 1 calc PR A 2
H18R H 0.5923 0.1509 0.1394 0.096 Uiso 0.422(2) 1 calc PR A 2
C21 C 0.40251(6) 0.71057(11) 0.16874(3) 0.0208(3) Uani 1 1 d . . .
C22 C 0.39629(6) 0.59519(11) 0.17235(3) 0.0200(3) Uani 1 1 d . A .
C23 C 0.37204(6) 0.55143(12) 0.19837(3) 0.0235(3) Uani 1 1 d . . .
H23A H 0.3653 0.4751 0.2000 0.028 Uiso 1 1 calc R A .
C24 C 0.35805(6) 0.62024(13) 0.22154(3) 0.0263(3) Uani 1 1 d . A .
C25 C 0.36908(6) 0.73305(12) 0.21831(3) 0.0272(3) Uani 1 1 d . . .
H25A H 0.3610 0.7791 0.2347 0.033 Uiso 1 1 calc R A .
C26 C 0.39093(6) 0.78113(11) 0.19289(3) 0.0243(3) Uani 1 1 d . A .
C27 C 0.40555(7) 0.90291(12) 0.19071(3) 0.0310(3) Uani 1 1 d . . .
C271 C 0.47119(8) 0.91476(13) 0.18427(4) 0.0385(4) Uani 1 1 d . A .
H27A H 0.4937 0.8804 0.2002 0.058 Uiso 1 1 calc R . .
H27B H 0.4813 0.9924 0.1831 0.058 Uiso 1 1 calc R . .
H27C H 0.4804 0.8791 0.1654 0.058 Uiso 1 1 calc R . .
C272 C 0.39195(9) 0.96326(14) 0.21969(4) 0.0430(4) Uani 1 1 d . A .
H27D H 0.4142 0.9302 0.2359 0.064 Uiso 1 1 calc R . .
H27E H 0.3501 0.9578 0.2240 0.064 Uiso 1 1 calc R . .
H27F H 0.4029 1.0403 0.2177 0.064 Uiso 1 1 calc R . .
C273 C 0.37003(9) 0.95652(13) 0.16584(4) 0.0432(4) Uani 1 1 d . A .
H27G H 0.3782 0.9193 0.1471 0.065 Uiso 1 1 calc R . .
H27H H 0.3809 1.0337 0.1642 0.065 Uiso 1 1 calc R . .
H27I H 0.3283 0.9508 0.1704 0.065 Uiso 1 1 calc R . .
C28 C 0.33376(7) 0.57133(15) 0.25022(3) 0.0353(4) Uani 1 1 d . . .
C281 C 0.38025(10) 0.4957(2) 0.26360(4) 0.0565(6) Uani 1 1 d . A .
H28A H 0.4156 0.5379 0.2680 0.085 Uiso 1 1 calc R . .
H28B H 0.3896 0.4376 0.2495 0.085 Uiso 1 1 calc R . .
H28C H 0.3652 0.4634 0.2819 0.085 Uiso 1 1 calc R . .
C282 C 0.27820(8) 0.50553(17) 0.24341(4) 0.0459(4) Uani 1 1 d . A .
H28D H 0.2486 0.5540 0.2349 0.069 Uiso 1 1 calc R . .
H28E H 0.2631 0.4733 0.2617 0.069 Uiso 1 1 calc R . .
H28F H 0.2875 0.4473 0.2293 0.069 Uiso 1 1 calc R . .
C283 C 0.31835(10) 0.65899(19) 0.27302(4) 0.0537(5) Uani 1 1 d . A .
H28G H 0.2886 0.7079 0.2648 0.081 Uiso 1 1 calc R . .
H28H H 0.3534 0.7011 0.2779 0.081 Uiso 1 1 calc R . .
H28I H 0.3031 0.6241 0.2909 0.081 Uiso 1 1 calc R . .
C31 C 0.43474(6) 0.79759(11) 0.07055(3) 0.0188(2) Uani 1 1 d . . .
C32 C 0.38286(6) 0.73559(10) 0.06711(3) 0.0185(2) Uani 1 1 d . A .
C33 C 0.34122(6) 0.76867(11) 0.04617(3) 0.0215(3) Uani 1 1 d . . .
H33A H 0.3076 0.7249 0.0427 0.026 Uiso 1 1 calc R A .
C34 C 0.34891(6) 0.86497(11) 0.03048(3) 0.0234(3) Uani 1 1 d . A .
C35 C 0.39990(6) 0.92646(11) 0.03524(3) 0.0235(3) Uani 1 1 d . . .
H35A H 0.4047 0.9925 0.0245 0.028 Uiso 1 1 calc R A .
C36 C 0.44367(6) 0.89554(11) 0.05491(3) 0.0210(3) Uani 1 1 d . A .
C37 C 0.49908(6) 0.96352(11) 0.06014(3) 0.0255(3) Uani 1 1 d . . .
C371 C 0.50550(7) 0.98924(12) 0.09326(3) 0.0306(3) Uani 1 1 d . A .
H37A H 0.4713 1.0305 0.1000 0.046 Uiso 1 1 calc R . .
H37B H 0.5409 1.0327 0.0964 0.046 Uiso 1 1 calc R . .
H37C H 0.5084 0.9209 0.1044 0.046 Uiso 1 1 calc R . .
C372 C 0.49737(8) 1.07293(13) 0.04359(4) 0.0358(4) Uani 1 1 d . A .
H37D H 0.4636 1.1154 0.0503 0.054 Uiso 1 1 calc R . .
H37E H 0.4942 1.0594 0.0223 0.054 Uiso 1 1 calc R . .
H37F H 0.5333 1.1138 0.0477 0.054 Uiso 1 1 calc R . .
C373 C 0.55257(7) 0.89851(14) 0.04940(4) 0.0351(4) Uani 1 1 d . A .
H37G H 0.5483 0.8822 0.0283 0.053 Uiso 1 1 calc R . .
H37H H 0.5554 0.8301 0.0605 0.053 Uiso 1 1 calc R . .
H37I H 0.5880 0.9418 0.0525 0.053 Uiso 1 1 calc R . .
C38 C 0.30316(7) 0.90147(13) 0.00759(3) 0.0293(3) Uani 1 1 d . . .
C381 C 0.31830(11) 0.8516(2) -0.02183(4) 0.0662(7) Uani 1 1 d . A .
H38A H 0.3185 0.7719 -0.0201 0.099 Uiso 1 1 calc R . .
H38B H 0.3571 0.8768 -0.0280 0.099 Uiso 1 1 calc R . .
H38C H 0.2892 0.8737 -0.0366 0.099 Uiso 1 1 calc R . .
C382 C 0.30322(10) 1.02720(18) 0.00390(5) 0.0567(5) Uani 1 1 d . A .
H38D H 0.2738 1.0482 -0.0108 0.085 Uiso 1 1 calc R . .
H38E H 0.3419 1.0513 -0.0028 0.085 Uiso 1 1 calc R . .
H38F H 0.2940 1.0617 0.0229 0.085 Uiso 1 1 calc R . .
C383 C 0.24177(8) 0.87183(18) 0.01756(4) 0.0497(5) Uani 1 1 d . A .
H38G H 0.2390 0.7926 0.0202 0.074 Uiso 1 1 calc R . .
H38H H 0.2136 0.8953 0.0025 0.074 Uiso 1 1 calc R . .
H38I H 0.2332 0.9085 0.0363 0.074 Uiso 1 1 calc R . .
C41 C 0.43496(6) 0.41770(11) 0.07074(3) 0.0203(3) Uani 1 1 d . . .
C42 C 0.49299(6) 0.45318(11) 0.07115(3) 0.0213(3) Uani 1 1 d . A .
C43 C 0.52915(6) 0.43126(12) 0.04696(3) 0.0248(3) Uani 1 1 d . . .
H43A H 0.5691 0.4524 0.0475 0.030 Uiso 1 1 calc R A .
C44 C 0.50684(7) 0.37848(12) 0.02206(3) 0.0254(3) Uani 1 1 d . A .
C45 C 0.44777(7) 0.34950(12) 0.02160(3) 0.0263(3) Uani 1 1 d . . .
H45A H 0.4320 0.3163 0.0044 0.032 Uiso 1 1 calc R A .
C46 C 0.41168(6) 0.36816(11) 0.04573(3) 0.0239(3) Uani 1 1 d . A .
H46A H 0.3717 0.3474 0.0452 0.029 Uiso 1 1 calc R . .
C47 C 0.54600(7) 0.35325(14) -0.00395(3) 0.0326(3) Uani 1 1 d . . .
H47A H 0.5815 0.3977 -0.0027 0.049 Uiso 1 1 calc R A .
H47B H 0.5254 0.3700 -0.0224 0.049 Uiso 1 1 calc R . .
H47C H 0.5565 0.2757 -0.0037 0.049 Uiso 1 1 calc R . .
C51 C 0.42471(6) 0.37177(11) 0.12254(3) 0.0194(3) Uani 1 1 d . . .
C52 C 0.42884(6) 0.42889(11) 0.14949(3) 0.0193(3) Uani 1 1 d . A .
C53 C 0.45431(6) 0.37757(11) 0.17394(3) 0.0226(3) Uani 1 1 d . . .
H53A H 0.4566 0.4155 0.1922 0.027 Uiso 1 1 calc R A .
C54 C 0.47627(7) 0.27243(12) 0.17199(3) 0.0273(3) Uani 1 1 d . A .
C55 C 0.47162(7) 0.21714(12) 0.14500(3) 0.0285(3) Uani 1 1 d . . .
H55A H 0.4858 0.1445 0.1435 0.034 Uiso 1 1 calc R A .
C56 C 0.44664(6) 0.26647(12) 0.12037(3) 0.0239(3) Uani 1 1 d . A .
H56A H 0.4446 0.2282 0.1021 0.029 Uiso 1 1 calc R . .
C57 C 0.50592(9) 0.22222(13) 0.19852(4) 0.0414(4) Uani 1 1 d . . .
H57A H 0.5291 0.2780 0.2087 0.062 Uiso 1 1 calc R A .
H57B H 0.5316 0.1628 0.1920 0.062 Uiso 1 1 calc R . .
H57C H 0.4763 0.1933 0.2121 0.062 Uiso 1 1 calc R . .
C61 C 0.34449(6) 0.46730(11) 0.09686(3) 0.0180(2) Uani 1 1 d . . .
C62 C 0.33357(6) 0.57676(11) 0.08875(3) 0.0177(2) Uani 1 1 d . A .
C63 C 0.27502(6) 0.61121(11) 0.08780(3) 0.0195(3) Uani 1 1 d . . .
H63A H 0.2665 0.6845 0.0824 0.023 Uiso 1 1 calc R A .
C64 C 0.22916(6) 0.54050(11) 0.09457(3) 0.0214(3) Uani 1 1 d . A .
C65 C 0.24160(6) 0.43324(11) 0.10289(3) 0.0238(3) Uani 1 1 d . . .
H65A H 0.2106 0.3846 0.1076 0.029 Uiso 1 1 calc R A .
C66 C 0.29909(6) 0.39737(11) 0.10425(3) 0.0221(3) Uani 1 1 d . A .
H66A H 0.3074 0.3247 0.1103 0.027 Uiso 1 1 calc R . .
C67 C 0.16683(6) 0.58055(13) 0.09338(3) 0.0274(3) Uani 1 1 d . . .
H67A H 0.1635 0.6386 0.0786 0.041 Uiso 1 1 calc R A .
H67B H 0.1555 0.6092 0.1128 0.041 Uiso 1 1 calc R . .
H67C H 0.1410 0.5199 0.0880 0.041 Uiso 1 1 calc R . .
N7 N 0.33304(11) 0.24987(18) 0.20813(7) 0.0861(8) Uani 1 1 d . . .
C71 C 0.29982(10) 0.22675(16) 0.19011(6) 0.0567(6) Uani 1 1 d . . .
C72 C 0.25833(10) 0.1959(2) 0.16775(5) 0.0579(5) Uani 1 1 d . . .
H72A H 0.2783 0.1549 0.1521 0.087 Uiso 1 1 calc R . .
H72B H 0.2405 0.2617 0.1593 0.087 Uiso 1 1 calc R . .
H72C H 0.2278 0.1502 0.1766 0.087 Uiso 1 1 calc R . .
N8A N 0.6968(4) 0.4886(6) 0.0582(2) 0.196(4) Uani 0.671(3) 1 d P B 1
C81A C 0.6746(2) 0.5669(5) 0.06463(16) 0.112(2) Uani 0.671(3) 1 d P B 1
C82A C 0.6488(2) 0.6622(4) 0.07465(14) 0.117(2) Uani 0.671(3) 1 d P B 1
H82A H 0.6075 0.6630 0.0689 0.176 Uiso 0.671(3) 1 calc PR B 1
H82B H 0.6687 0.7253 0.0659 0.176 Uiso 0.671(3) 1 calc PR B 1
H82C H 0.6518 0.6658 0.0962 0.176 Uiso 0.671(3) 1 calc PR B 1
N8B N 0.6439(9) 0.7435(17) 0.0944(6) 0.196(4) Uani 0.237(5) 1 d P C 2
C81B C 0.6488(2) 0.6622(4) 0.07465(14) 0.112(2) Uani 0.237(5) 1 d P C 2
C82B C 0.6498(6) 0.6236(13) 0.0486(4) 0.117(2) Uani 0.237(5) 1 d P C 2
H82D H 0.6375 0.6800 0.0346 0.176 Uiso 0.237(5) 1 calc PR C 2
H82E H 0.6230 0.5612 0.0474 0.176 Uiso 0.237(5) 1 calc PR C 2
H82F H 0.6895 0.5996 0.0438 0.176 Uiso 0.237(5) 1 calc PR C 2
N8C N 0.6498(6) 0.6236(13) 0.0486(4) 0.196(4) Uani 0.092(5) 1 d P D 3
C81C C 0.6746(2) 0.5669(5) 0.06463(16) 0.112(2) Uani 0.092(5) 1 d P D 3
C82C C 0.726(2) 0.497(4) 0.0824(13) 0.117(2) Uani 0.092(5) 1 d P D 3
H82G H 0.7616 0.4965 0.0707 0.176 Uiso 0.092(5) 1 calc PR D 3
H82H H 0.7122 0.4215 0.0853 0.176 Uiso 0.092(5) 1 calc PR D 3
H82I H 0.7331 0.5306 0.1016 0.176 Uiso 0.092(5) 1 calc PR D 3

loop_
_atom_site_aniso_label
_atom_site_aniso_U_11
_atom_site_aniso_U_22
_atom_site_aniso_U_33
_atom_site_aniso_U_23
_atom_site_aniso_U_13
_atom_site_aniso_U_12
Ti 0.01992(13) 0.01741(13) 0.01603(12) 0.00041(8) -0.00085(8) -0.00090(8)
O1 0.0227(5) 0.0324(5) 0.0199(4) -0.0011(4) -0.0035(4) -0.0036(4)
O2 0.0301(5) 0.0176(4) 0.0197(4) -0.0013(3) -0.0005(4) -0.0006(4)
O3 0.0221(5) 0.0213(4) 0.0192(4) 0.0022(3) -0.0014(3) -0.0028(4)
N 0.0208(5) 0.0237(6) 0.0168(5) 0.0006(4) 0.0008(4) 0.0046(4)
N1 0.0199(5) 0.0265(6) 0.0163(5) 0.0000(4) -0.0003(4) 0.0019(4)
N2 0.0201(5) 0.0179(5) 0.0181(5) -0.0010(4) 0.0003(4) 0.0006(4)
N3 0.0190(5) 0.0175(5) 0.0171(5) -0.0006(4) 0.0002(4) -0.0008(4)
C11 0.0203(7) 0.0513(10) 0.0196(6) -0.0015(6) -0.0010(5) 0.0031(6)
C12 0.0223(11) 0.017(4) 0.0175(17) 0.008(3) -0.0001(10) 0.006(3)
C13 0.032(2) 0.030(3) 0.0216(10) -0.002(2) -0.0021(13) 0.0108(19)
C14 0.0305(18) 0.044(2) 0.0257(11) 0.0006(15) -0.0014(11) 0.0139(14)
C15 0.0250(17) 0.053(3) 0.0226(10) -0.0003(17) -0.0060(11) 0.0078(15)
C16 0.0245(14) 0.038(3) 0.0182(13) 0.004(2) -0.0024(10) 0.003(3)
C17 0.0263(12) 0.052(6) 0.0226(16) -0.017(4) -0.0080(10) -0.004(4)
C171 0.0352(16) 0.090(6) 0.0297(14) -0.014(4) -0.0146(11) 0.009(5)
C172 0.035(3) 0.053(4) 0.0383(12) -0.018(3) -0.0045(17) -0.007(2)
C173 0.0342(9) 0.0629(11) 0.0220(7) -0.0079(7) -0.0033(6) 0.0028(8)
C18 0.0428(17) 0.063(2) 0.0322(12) -0.0026(13) -0.0072(12) 0.0307(13)
C181 0.079(7) 0.091(8) 0.0408(15) -0.021(5) -0.015(4) 0.060(5)
C182 0.0391(16) 0.101(3) 0.0652(19) -0.0023(18) -0.0007(14) 0.0351(18)
C183 0.076(2) 0.066(2) 0.0499(16) 0.0040(15) -0.0032(16) 0.0431(18)
C12A 0.0223(11) 0.017(4) 0.0175(17) 0.008(3) -0.0001(10) 0.006(3)
C13A 0.032(2) 0.030(3) 0.0216(10) -0.002(2) -0.0021(13) 0.0108(19)
C14A 0.0305(18) 0.044(2) 0.0257(11) 0.0006(15) -0.0014(11) 0.0139(14)
C15A 0.0250(17) 0.053(3) 0.0226(10) -0.0003(17) -0.0060(11) 0.0078(15)
C16A 0.0245(14) 0.038(3) 0.0182(13) 0.004(2) -0.0024(10) 0.003(3)
C17A 0.0263(12) 0.052(6) 0.0226(16) -0.017(4) -0.0080(10) -0.004(4)
C174 0.0352(16) 0.090(6) 0.0297(14) -0.014(4) -0.0146(11) 0.009(5)
C175 0.035(3) 0.053(4) 0.0383(12) -0.018(3) -0.0045(17) -0.007(2)
C176 0.0342(9) 0.0629(11) 0.0220(7) -0.0079(7) -0.0033(6) 0.0028(8)
C18A 0.0428(17) 0.063(2) 0.0322(12) -0.0026(13) -0.0072(12) 0.0307(13)
C184 0.079(7) 0.091(8) 0.0408(15) -0.021(5) -0.015(4) 0.060(5)
C185 0.0391(16) 0.101(3) 0.0652(19) -0.0023(18) -0.0007(14) 0.0351(18)
C186 0.076(2) 0.066(2) 0.0499(16) 0.0040(15) -0.0032(16) 0.0431(18)
C21 0.0213(6) 0.0211(6) 0.0199(6) -0.0018(5) -0.0023(5) 0.0008(5)
C22 0.0202(6) 0.0208(6) 0.0191(6) -0.0026(5) -0.0005(5) 0.0010(5)
C23 0.0243(7) 0.0238(7) 0.0224(6) -0.0012(5) 0.0024(5) -0.0010(5)
C24 0.0229(7) 0.0341(8) 0.0221(7) -0.0033(6) 0.0030(5) -0.0004(6)
C25 0.0266(7) 0.0317(8) 0.0234(7) -0.0099(6) 0.0010(5) 0.0026(6)
C26 0.0247(7) 0.0229(7) 0.0253(7) -0.0066(5) -0.0027(5) 0.0025(5)
C27 0.0398(8) 0.0217(7) 0.0315(8) -0.0090(6) -0.0035(6) 0.0021(6)
C271 0.0446(10) 0.0267(8) 0.0442(9) -0.0086(7) -0.0011(7) -0.0092(7)
C272 0.0577(11) 0.0296(8) 0.0416(9) -0.0176(7) -0.0006(8) 0.0026(8)
C273 0.0608(12) 0.0225(7) 0.0463(10) -0.0052(7) -0.0125(8) 0.0087(7)
C28 0.0369(8) 0.0459(9) 0.0231(7) -0.0042(7) 0.0098(6) -0.0064(7)
C281 0.0632(13) 0.0782(15) 0.0282(8) 0.0185(9) 0.0057(8) 0.0039(11)
C282 0.0454(10) 0.0535(11) 0.0389(9) -0.0102(8) 0.0194(8) -0.0169(9)
C283 0.0615(12) 0.0670(13) 0.0325(9) -0.0179(9) 0.0246(9) -0.0201(10)
C31 0.0217(6) 0.0190(6) 0.0158(6) -0.0020(5) 0.0018(5) 0.0008(5)
C32 0.0217(6) 0.0181(6) 0.0159(6) -0.0007(5) 0.0032(5) 0.0007(5)
C33 0.0206(6) 0.0257(7) 0.0183(6) 0.0001(5) 0.0015(5) 0.0007(5)
C34 0.0239(7) 0.0286(7) 0.0175(6) 0.0021(5) 0.0037(5) 0.0057(5)
C35 0.0296(7) 0.0208(6) 0.0202(6) 0.0036(5) 0.0061(5) 0.0032(5)
C36 0.0254(7) 0.0187(6) 0.0188(6) -0.0010(5) 0.0058(5) -0.0003(5)
C37 0.0297(7) 0.0201(6) 0.0268(7) 0.0013(5) 0.0043(6) -0.0043(6)
C371 0.0367(8) 0.0244(7) 0.0306(7) -0.0029(6) -0.0018(6) -0.0083(6)
C372 0.0440(9) 0.0254(7) 0.0381(8) 0.0068(6) 0.0024(7) -0.0101(7)
C373 0.0284(8) 0.0339(8) 0.0431(9) 0.0016(7) 0.0108(7) -0.0043(6)
C38 0.0270(7) 0.0393(8) 0.0216(7) 0.0086(6) 0.0019(5) 0.0067(6)
C381 0.0656(14) 0.108(2) 0.0249(9) -0.0117(10) -0.0129(9) 0.0448(14)
C382 0.0505(11) 0.0494(11) 0.0700(14) 0.0209(10) -0.0185(10) 0.0081(9)
C383 0.0305(9) 0.0709(13) 0.0476(10) 0.0271(9) -0.0069(8) -0.0010(8)
C41 0.0228(6) 0.0204(6) 0.0178(6) -0.0001(5) 0.0006(5) 0.0056(5)
C42 0.0232(6) 0.0233(6) 0.0174(6) 0.0005(5) -0.0017(5) 0.0057(5)
C43 0.0228(7) 0.0302(7) 0.0214(6) 0.0020(5) 0.0013(5) 0.0066(6)
C44 0.0325(7) 0.0249(7) 0.0188(6) 0.0008(5) 0.0024(5) 0.0105(6)
C45 0.0344(8) 0.0247(7) 0.0198(7) -0.0034(5) -0.0030(5) 0.0062(6)
C46 0.0258(7) 0.0230(7) 0.0229(7) -0.0014(5) -0.0026(5) 0.0035(5)
C47 0.0401(9) 0.0358(8) 0.0218(7) -0.0018(6) 0.0068(6) 0.0110(7)
C51 0.0200(6) 0.0196(6) 0.0185(6) 0.0011(5) 0.0002(5) 0.0010(5)
C52 0.0203(6) 0.0179(6) 0.0198(6) 0.0001(5) 0.0020(5) -0.0002(5)
C53 0.0283(7) 0.0207(6) 0.0187(6) -0.0004(5) -0.0010(5) -0.0015(5)
C54 0.0353(8) 0.0215(7) 0.0252(7) 0.0028(5) -0.0061(6) 0.0009(6)
C55 0.0371(8) 0.0180(6) 0.0302(7) -0.0017(5) -0.0057(6) 0.0062(6)
C56 0.0283(7) 0.0207(7) 0.0226(6) -0.0034(5) -0.0011(5) 0.0021(5)
C57 0.0651(12) 0.0249(8) 0.0342(8) 0.0014(6) -0.0202(8) 0.0076(8)
C61 0.0186(6) 0.0194(6) 0.0160(5) -0.0033(5) -0.0004(5) 0.0011(5)
C62 0.0192(6) 0.0192(6) 0.0148(5) -0.0025(5) -0.0002(4) -0.0013(5)
C63 0.0212(6) 0.0185(6) 0.0187(6) -0.0014(5) -0.0002(5) 0.0012(5)
C64 0.0186(6) 0.0255(7) 0.0200(6) -0.0047(5) -0.0001(5) -0.0005(5)
C65 0.0223(7) 0.0227(7) 0.0264(7) -0.0033(5) 0.0017(5) -0.0061(5)
C66 0.0265(7) 0.0163(6) 0.0235(6) -0.0020(5) 0.0010(5) -0.0015(5)
C67 0.0190(7) 0.0324(8) 0.0309(7) -0.0034(6) -0.0002(5) 0.0003(6)
N7 0.0775(16) 0.0494(12) 0.131(2) -0.0247(13) 0.0063(15) -0.0077(11)
C71 0.0530(12) 0.0307(9) 0.0863(16) -0.0043(10) 0.0240(12) 0.0000(9)
C72 0.0543(12) 0.0641(13) 0.0551(12) 0.0080(10) 0.0196(10) 0.0121(11)
N8A 0.156(6) 0.132(5) 0.299(10) 0.019(6) 0.146(7) -0.025(5)
C81A 0.057(2) 0.103(4) 0.177(5) 0.038(4) 0.027(3) -0.023(2)
C82A 0.086(3) 0.111(5) 0.154(6) 0.012(4) -0.024(4) -0.020(3)
N8B 0.156(6) 0.132(5) 0.299(10) 0.019(6) 0.146(7) -0.025(5)
C81B 0.057(2) 0.103(4) 0.177(5) 0.038(4) 0.027(3) -0.023(2)
C82B 0.086(3) 0.111(5) 0.154(6) 0.012(4) -0.024(4) -0.020(3)
N8C 0.156(6) 0.132(5) 0.299(10) 0.019(6) 0.146(7) -0.025(5)
C81C 0.057(2) 0.103(4) 0.177(5) 0.038(4) 0.027(3) -0.023(2)
C82C 0.086(3) 0.111(5) 0.154(6) 0.012(4) -0.024(4) -0.020(3)

loop_
_atom_type_symbol
_atom_type_description
_atom_type_scat_dispersion_real
_atom_type_scat_dispersion_imag
_atom_type_scat_source
C C 0.0181 0.0091 'International Tables Vol C Tables 4.2.6.8 and 6.1.1.4'
H H 0.0000 0.0000 'International Tables Vol C Tables 4.2.6.8 and 6.1.1.4'
N N 0.0311 0.0180 'International Tables Vol C Tables 4.2.6.8 and 6.1.1.4'
O O 0.0492 0.0322 'International Tables Vol C Tables 4.2.6.8 and 6.1.1.4'
Ti Ti 0.2191 1.8069 'International Tables Vol C Tables 4.2.6.8 and 6.1.1.4'

loop_
_geom_angle_atom_site_label_1
_geom_angle_atom_site_label_2
_geom_angle_atom_site_label_3
_geom_angle
O3 Ti O2 88.86(4)
O3 Ti O1 96.29(4)
O2 Ti O1 84.95(4)
O3 Ti N3 78.04(4)
O2 Ti N3 95.89(4)
O1 Ti N3 174.24(4)
O3 Ti N2 163.96(4)
O2 Ti N2 75.46(4)
O1 Ti N2 85.87(4)
N3 Ti N2 99.87(4)
O3 Ti N1 98.95(4)
O2 Ti N1 159.01(4)
O1 Ti N1 74.88(4)
N3 Ti N1 104.76(4)
N2 Ti N1 96.96(4)
C11 O1 Ti 119.38(9)
C21 O2 Ti 120.50(8)
C31 O3 Ti 120.13(8)
C41 N C61 119.09(10)
C41 N C51 115.95(11)
C61 N C51 119.52(11)
C12 N1 C42 124.8(5)
C42 N1 C12A 116.6(7)
C12 N1 Ti 113.0(5)
C42 N1 Ti 122.10(9)
C12A N1 Ti 119.0(8)
C22 N2 C52 121.57(11)
C22 N2 Ti 115.57(9)
C52 N2 Ti 119.63(8)
C32 N3 C62 122.89(11)
C32 N3 Ti 113.60(8)
C62 N3 Ti 121.88(8)
O1 C11 C12 113.2(5)
O1 C11 C16 119.3(3)
C12 C11 C16 126.6(6)
O1 C11 C16A 129.1(4)
C12 C11 C16A 117.3(6)
O1 C11 C12A 119.5(7)
C16 C11 C12A 121.1(7)
C16A C11 C12A 108.9(7)
N1 C12 C11 117.0(9)
N1 C12 C13 126.3(9)
C11 C12 C13 115.7(9)
C14 C13 C12 120.7(7)
C14 C13 H13A 119.7
C12 C13 H13A 119.7
C13 C14 C15 119.0(4)
C13 C14 C18 122.4(4)
C15 C14 C18 118.5(3)
C16 C15 C14 123.7(4)
C16 C15 H15A 118.1
C14 C15 H15A 118.1
C15 C16 C11 113.8(5)
C15 C16 C17 121.7(8)
C11 C16 C17 124.2(7)
C171 C17 C172 110.0(8)
C171 C17 C173 108.6(11)
C172 C17 C173 111.2(8)
C171 C17 C16 111.9(9)
C172 C17 C16 108.2(10)
C173 C17 C16 106.9(7)
C17 C171 H17A 109.5
C17 C171 H17B 109.5
H17A C171 H17B 109.5
C17 C171 H17C 109.5
H17A C171 H17C 109.5
H17B C171 H17C 109.5
C17 C172 H17D 109.5
C17 C172 H17E 109.5
H17D C172 H17E 109.5
C17 C172 H17F 109.5
H17D C172 H17F 109.5
H17E C172 H17F 109.5
C17 C173 H17G 109.5
C17 C173 H17H 109.5
H17G C173 H17H 109.5
C17 C173 H17I 109.5
H17G C173 H17I 109.5
H17H C173 H17I 109.5
C181 C18 C182 109.1(7)
C181 C18 C183 107.1(7)
C182 C18 C183 109.6(3)
C181 C18 C14 113.1(6)
C182 C18 C14 108.7(3)
C183 C18 C14 109.2(3)
C18 C181 H18A 109.5
C18 C181 H18B 109.5
H18A C181 H18B 109.5
C18 C181 H18C 109.5
H18A C181 H18C 109.5
H18B C181 H18C 109.5
C18 C182 H18D 109.5
C18 C182 H18E 109.5
H18D C182 H18E 109.5
C18 C182 H18F 109.5
H18D C182 H18F 109.5
H18E C182 H18F 109.5
C18 C183 H18G 109.5
C18 C183 H18H 109.5
H18G C183 H18H 109.5
C18 C183 H18I 109.5
H18G C183 H18I 109.5
H18H C183 H18I 109.5
C13A C12A N1 129.0(14)
C13A C12A C11 127.7(14)
N1 C12A C11 103.1(9)
C14A C13A C12A 117.5(11)
C14A C13A H13B 121.2
C12A C13A H13B 121.2
C13A C14A C15A 119.0(6)
C13A C14A C18A 120.9(5)
C15A C14A C18A 120.0(4)
C16A C15A C14A 126.0(7)
C16A C15A H15B 117.0
C14A C15A H15B 117.0
C15A C16A C17A 127.3(12)
C15A C16A C11 119.8(8)
C17A C16A C11 112.5(11)
C16A C17A C175 113.5(16)
C16A C17A C174 110.1(13)
C175 C17A C174 106.0(12)
C17A C174 H17J 109.5
C17A C174 H17K 109.5
H17J C174 H17K 109.5
C17A C174 H17L 109.5
H17J C174 H17L 109.5
H17K C174 H17L 109.5
C17A C175 H17M 109.5
C17A C175 H17N 109.5
H17M C175 H17N 109.5
C17A C175 H17O 109.5
H17M C175 H17O 109.5
H17N C175 H17O 109.5
C185 C18A C14A 112.1(5)
C185 C18A C184 112.5(9)
C14A C18A C184 110.2(9)
C185 C18A C186 107.0(4)
C14A C18A C186 108.6(4)
C184 C18A C186 106.3(9)
C18A C184 H18J 109.5
C18A C184 H18K 109.5
H18J C184 H18K 109.5
C18A C184 H18L 109.5
H18J C184 H18L 109.5
H18K C184 H18L 109.5
C18A C185 H18M 109.5
C18A C185 H18N 109.5
H18M C185 H18N 109.5
C18A C185 H18O 109.5
H18M C185 H18O 109.5
H18N C185 H18O 109.5
C18A C186 H18P 109.5
C18A C186 H18Q 109.5
H18P C186 H18Q 109.5
C18A C186 H18R 109.5
H18P C186 H18R 109.5
H18Q C186 H18R 109.5
O2 C21 C26 124.54(12)
O2 C21 C22 115.68(11)
C26 C21 C22 119.73(12)
N2 C22 C23 127.57(12)
N2 C22 C21 111.68(11)
C23 C22 C21 120.74(12)
C24 C23 C22 119.54(13)
C24 C23 H23A 120.2
C22 C23 H23A 120.2
C23 C24 C25 118.49(13)
C23 C24 C28 119.15(14)
C25 C24 C28 122.31(13)
C26 C25 C24 124.49(13)
C26 C25 H25A 117.8
C24 C25 H25A 117.8
C25 C26 C21 116.60(13)
C25 C26 C27 123.11(13)
C21 C26 C27 120.20(13)
C26 C27 C273 110.36(13)
C26 C27 C272 111.67(14)
C273 C27 C272 108.17(14)
C26 C27 C271 108.52(12)
C273 C27 C271 109.76(15)
C272 C27 C271 108.32(14)
C27 C271 H27A 109.5
C27 C271 H27B 109.5
H27A C271 H27B 109.5
C27 C271 H27C 109.5
H27A C271 H27C 109.5
H27B C271 H27C 109.5
C27 C272 H27D 109.5
C27 C272 H27E 109.5
H27D C272 H27E 109.5
C27 C272 H27F 109.5
H27D C272 H27F 109.5
H27E C272 H27F 109.5
C27 C273 H27G 109.5
C27 C273 H27H 109.5
H27G C273 H27H 109.5
C27 C273 H27I 109.5
H27G C273 H27I 109.5
H27H C273 H27I 109.5
C283 C28 C24 112.31(15)
C283 C28 C281 108.50(16)
C24 C28 C281 108.54(13)
C283 C28 C282 108.21(14)
C24 C28 C282 109.59(13)
C281 C28 C282 109.65(17)
C28 C281 H28A 109.5
C28 C281 H28B 109.5
H28A C281 H28B 109.5
C28 C281 H28C 109.5
H28A C281 H28C 109.5
H28B C281 H28C 109.5
C28 C282 H28D 109.5
C28 C282 H28E 109.5
H28D C282 H28E 109.5
C28 C282 H28F 109.5
H28D C282 H28F 109.5
H28E C282 H28F 109.5
C28 C283 H28G 109.5
C28 C283 H28H 109.5
H28G C283 H28H 109.5
C28 C283 H28I 109.5
H28G C283 H28I 109.5
H28H C283 H28I 109.5
O3 C31 C36 123.54(12)
O3 C31 C32 114.92(11)
C36 C31 C32 121.53(12)
N3 C32 C33 128.91(12)
N3 C32 C31 111.82(11)
C33 C32 C31 119.20(12)
C34 C33 C32 120.29(13)
C34 C33 H33A 119.9
C32 C33 H33A 119.9
C33 C34 C35 118.85(13)
C33 C34 C38 120.30(13)
C35 C34 C38 120.81(12)
C36 C35 C34 123.33(13)
C36 C35 H35A 118.3
C34 C35 H35A 118.3
C35 C36 C31 116.65(13)
C35 C36 C37 123.04(12)
C31 C36 C37 120.31(12)
C372 C37 C36 112.15(12)
C372 C37 C371 107.37(12)
C36 C37 C371 109.88(11)
C372 C37 C373 108.55(12)
C36 C37 C373 109.14(12)
C371 C37 C373 109.72(13)
C37 C371 H37A 109.5
C37 C371 H37B 109.5
H37A C371 H37B 109.5
C37 C371 H37C 109.5
H37A C371 H37C 109.5
H37B C371 H37C 109.5
C37 C372 H37D 109.5
C37 C372 H37E 109.5
H37D C372 H37E 109.5
C37 C372 H37F 109.5
H37D C372 H37F 109.5
H37E C372 H37F 109.5
C37 C373 H37G 109.5
C37 C373 H37H 109.5
H37G C373 H37H 109.5
C37 C373 H37I 109.5
H37G C373 H37I 109.5
H37H C373 H37I 109.5
C381 C38 C383 112.24(17)
C381 C38 C34 108.68(13)
C383 C38 C34 111.12(12)
C381 C38 C382 107.93(17)
C383 C38 C382 105.68(15)
C34 C38 C382 111.15(14)
C38 C381 H38A 109.5
C38 C381 H38B 109.5
H38A C381 H38B 109.5
C38 C381 H38C 109.5
H38A C381 H38C 109.5
H38B C381 H38C 109.5
C38 C382 H38D 109.5
C38 C382 H38E 109.5
H38D C382 H38E 109.5
C38 C382 H38F 109.5
H38D C382 H38F 109.5
H38E C382 H38F 109.5
C38 C383 H38G 109.5
C38 C383 H38H 109.5
H38G C383 H38H 109.5
C38 C383 H38I 109.5
H38G C383 H38I 109.5
H38H C383 H38I 109.5
C46 C41 C42 120.73(12)
C46 C41 N 124.61(13)
C42 C41 N 114.63(12)
C41 C42 C43 119.51(13)
C41 C42 N1 114.73(11)
C43 C42 N1 125.66(13)
C44 C43 C42 120.27(13)
C44 C43 H43A 119.9
C42 C43 H43A 119.9
C43 C44 C45 118.91(13)
C43 C44 C47 120.40(14)
C45 C44 C47 120.69(13)
C46 C45 C44 121.49(13)
C46 C45 H45A 119.3
C44 C45 H45A 119.3
C45 C46 C41 118.93(13)
C45 C46 H46A 120.5
C41 C46 H46A 120.5
C44 C47 H47A 109.5
C44 C47 H47B 109.5
H47A C47 H47B 109.5
C44 C47 H47C 109.5
H47A C47 H47C 109.5
H47B C47 H47C 109.5
C56 C51 C52 119.89(12)
C56 C51 N 123.72(12)
C52 C51 N 115.91(11)
N2 C52 C53 124.13(12)
N2 C52 C51 115.68(11)
C53 C52 C51 119.27(12)
C54 C53 C52 121.21(13)
C54 C53 H53A 119.4
C52 C53 H53A 119.4
C53 C54 C55 118.54(13)
C53 C54 C57 119.41(13)
C55 C54 C57 122.02(13)
C56 C55 C54 121.31(13)
C56 C55 H55A 119.3
C54 C55 H55A 119.3
C51 C56 C55 119.76(13)
C51 C56 H56A 120.1
C55 C56 H56A 120.1
C54 C57 H57A 109.5
C54 C57 H57B 109.5
H57A C57 H57B 109.5
C54 C57 H57C 109.5
H57A C57 H57C 109.5
H57B C57 H57C 109.5
C66 C61 C62 121.07(12)
C66 C61 N 121.96(12)
C62 C61 N 116.95(12)
N3 C62 C63 125.86(12)
N3 C62 C61 116.32(11)
C63 C62 C61 117.49(12)
C64 C63 C62 121.62(12)
C64 C63 H63A 119.2
C62 C63 H63A 119.2
C63 C64 C65 119.34(12)
C63 C64 C67 120.10(13)
C65 C64 C67 120.55(13)
C66 C65 C64 120.21(12)
C66 C65 H65A 119.9
C64 C65 H65A 119.9
C61 C66 C65 120.24(12)
C61 C66 H66A 119.9
C65 C66 H66A 119.9
C64 C67 H67A 109.5
C64 C67 H67B 109.5
H67A C67 H67B 109.5
C64 C67 H67C 109.5
H67A C67 H67C 109.5
H67B C67 H67C 109.5
N7 C71 C72 179.0(3)
C71 C72 H72A 109.5
C71 C72 H72B 109.5
H72A C72 H72B 109.5
C71 C72 H72C 109.5
H72A C72 H72C 109.5
H72B C72 H72C 109.5
N8A C81A C82A 175.7(10)
H82D C82B H82E 109.5
H82D C82B H82F 109.5
H82E C82B H82F 109.5

loop_
_geom_bond_atom_site_label_1
_geom_bond_atom_site_label_2
_geom_bond_distance
Ti O3 1.8961(9)
Ti O2 1.9693(10)
Ti O1 2.0069(10)
Ti N3 2.0704(11)
Ti N2 2.1219(11)
Ti N1 2.1231(12)
Ti N 2.8274(12)
O1 C11 1.2952(19)
O2 C21 1.3141(16)
O3 C31 1.3367(16)
N C41 1.4263(16)
N C61 1.4273(17)
N C51 1.4286(17)
N1 C12 1.321(13)
N1 C42 1.4127(17)
N1 C12A 1.415(18)
N2 C22 1.3637(17)
N2 C52 1.3889(17)
N3 C32 1.3938(17)
N3 C62 1.3980(17)
C11 C12 1.388(13)
C11 C16 1.412(8)
C11 C16A 1.491(11)
C11 C12A 1.533(18)
C12 C13 1.431(13)
C13 C14 1.381(7)
C13 H13A 0.9500
C14 C15 1.425(5)
C14 C18 1.539(4)
C15 C16 1.378(8)
C15 H15A 0.9500
C16 C17 1.572(12)
C17 C171 1.499(19)
C17 C172 1.537(12)
C17 C173 1.556(16)
C171 H17A 0.9800
C171 H17B 0.9800
C171 H17C 0.9800
C172 H17D 0.9800
C172 H17E 0.9800
C172 H17F 0.9800
C173 H17G 0.9800
C173 H17H 0.9800
C173 H17I 0.9800
C18 C181 1.507(11)
C18 C182 1.527(6)
C18 C183 1.538(5)
C181 H18A 0.9800
C181 H18B 0.9800
C181 H18C 0.9800
C182 H18D 0.9800
C182 H18E 0.9800
C182 H18F 0.9800
C183 H18G 0.9800
C183 H18H 0.9800
C183 H18I 0.9800
C12A C13A 1.390(18)
C13A C14A 1.361(11)
C13A H13B 0.9500
C14A C15A 1.425(8)
C14A C18A 1.541(6)
C15A C16A 1.376(12)
C15A H15B 0.9500
C16A C17A 1.479(18)
C17A C175 1.527(18)
C17A C174 1.59(3)
C174 H17J 0.9800
C174 H17K 0.9800
C174 H17L 0.9800
C175 H17M 0.9800
C175 H17N 0.9800
C175 H17O 0.9800
C18A C185 1.507(7)
C18A C184 1.55(2)
C18A C186 1.566(8)
C184 H18J 0.9800
C184 H18K 0.9800
C184 H18L 0.9800
C185 H18M 0.9800
C185 H18N 0.9800
C185 H18O 0.9800
C186 H18P 0.9800
C186 H18Q 0.9800
C186 H18R 0.9800
C21 C26 1.4177(18)
C21 C22 1.4295(19)
C22 C23 1.4072(19)
C23 C24 1.382(2)
C23 H23A 0.9500
C24 C25 1.412(2)
C24 C28 1.533(2)
C25 C26 1.385(2)
C25 H25A 0.9500
C26 C27 1.532(2)
C27 C273 1.535(2)
C27 C272 1.536(2)
C27 C271 1.537(2)
C271 H27A 0.9800
C271 H27B 0.9800
C271 H27C 0.9800
C272 H27D 0.9800
C272 H27E 0.9800
C272 H27F 0.9800
C273 H27G 0.9800
C273 H27H 0.9800
C273 H27I 0.9800
C28 C283 1.530(2)
C28 C281 1.535(3)
C28 C282 1.536(2)
C281 H28A 0.9800
C281 H28B 0.9800
C281 H28C 0.9800
C282 H28D 0.9800
C282 H28E 0.9800
C282 H28F 0.9800
C283 H28G 0.9800
C283 H28H 0.9800
C283 H28I 0.9800
C31 C36 1.4075(19)
C31 C32 1.4178(18)
C32 C33 1.4031(18)
C33 C34 1.3874(19)
C33 H33A 0.9500
C34 C35 1.405(2)
C34 C38 1.5388(19)
C35 C36 1.392(2)
C35 H35A 0.9500
C36 C37 1.5353(19)
C37 C372 1.535(2)
C37 C371 1.538(2)
C37 C373 1.539(2)
C371 H37A 0.9800
C371 H37B 0.9800
C371 H37C 0.9800
C372 H37D 0.9800
C372 H37E 0.9800
C372 H37F 0.9800
C373 H37G 0.9800
C373 H37H 0.9800
C373 H37I 0.9800
C38 C381 1.504(2)
C38 C383 1.519(2)
C38 C382 1.549(3)
C381 H38A 0.9800
C381 H38B 0.9800
C381 H38C 0.9800
C382 H38D 0.9800
C382 H38E 0.9800
C382 H38F 0.9800
C383 H38G 0.9800
C383 H38H 0.9800
C383 H38I 0.9800
C41 C46 1.3897(19)
C41 C42 1.3974(19)
C42 C43 1.3977(19)
C43 C44 1.395(2)
C43 H43A 0.9500
C44 C45 1.398(2)
C44 C47 1.5105(19)
C45 C46 1.387(2)
C45 H45A 0.9500
C46 H46A 0.9500
C47 H47A 0.9800
C47 H47B 0.9800
C47 H47C 0.9800
C51 C56 1.3872(19)
C51 C52 1.4084(18)
C52 C53 1.3991(19)
C53 C54 1.385(2)
C53 H53A 0.9500
C54 C55 1.400(2)
C54 C57 1.509(2)
C55 C56 1.390(2)
C55 H55A 0.9500
C56 H56A 0.9500
C57 H57A 0.9800
C57 H57B 0.9800
C57 H57C 0.9800
C61 C66 1.3872(19)
C61 C62 1.4119(18)
C62 C63 1.4054(18)
C63 C64 1.3945(19)
C63 H63A 0.9500
C64 C65 1.396(2)
C64 C67 1.5093(19)
C65 C66 1.388(2)
C65 H65A 0.9500
C66 H66A 0.9500
C67 H67A 0.9800
C67 H67B 0.9800
C67 H67C 0.9800
N7 C71 1.150(4)
C71 C72 1.438(4)
C72 H72A 0.9800
C72 H72B 0.9800
C72 H72C 0.9800
N8A C81A 1.124(8)
C81A C82A 1.384(8)
C82A H82A 0.9800
C82A H82B 0.9800
C82A H82C 0.9800
C82B H82D 0.9800
C82B H82E 0.9800
C82B H82F 0.9800
C82C H82G 0.9800
C82C H82H 0.9800
C82C H82I 0.9800

loop_
_geom_torsion_atom_site_label_1
_geom_torsion_atom_site_label_2
_geom_torsion_atom_site_label_3
_geom_torsion_atom_site_label_4
_geom_torsion
Ti N C41 C42 37.49(12)
Ti N C51 C52 33.02(12)
Ti N C61 C62 31.05(11)
